data_7245236
loop_
_publ_author_name
'Haj Hassani Sohi, Takin'
'Maass, Felix Lasse Timon'
'Czekelius, Constantin'
'Suta, Markus'
'Vasylyeva, Vera'

_publ_section_title
;
 Co-crystallization of organic chromophore roseolumiflavin and effect on
 its optical characteristics
;
_journal_name_full CrystEngComm
_journal_paper_doi 10.1039/D2CE00589A
_journal_year 2022
_chemical_formula_moiety 'C14 H15 N5 O2, C4 H6 N4'
_chemical_formula_sum 'C18 H21 N9 O2'
_chemical_formula_weight 395.44
_chemical_name_common 'roseolumiflavin 2,4-diaminopyrimidine'
_chemical_name_systematic '8-(dimethylamino)-7,10-dimethylbenzo[g]pteridine-2,4(3H,10H)-dione 2,4-diaminopyrimidine'
_space_group_crystal_system triclinic
_space_group_IT_number 2
_space_group_name_Hall '-P 1'
_space_group_name_H-M_alt 'P -1'
_atom_sites_solution_hydrogens difmap
_atom_sites_solution_primary dual
_audit_creation_date 2021-11-30
_audit_creation_method
;
Olex2 1.5
(compiled 2021.11.18 svn.ra9532c28 for OlexSys, GUI svn.r6429)
;
_audit_update_record
;
2022-04-24 deposited with the CCDC.	2022-08-01 downloaded from the CCDC.
;
_cell_angle_alpha 87.548(5)
_cell_angle_beta 74.813(5)
_cell_angle_gamma 65.130(6)
_cell_formula_units_Z 2
_cell_length_a 8.0245(5)
_cell_length_b 8.4915(5)
_cell_length_c 14.9566(7)
_cell_measurement_reflns_used 2623
_cell_measurement_temperature 100.01(13)
_cell_measurement_theta_max 77.1500
_cell_measurement_theta_min 3.0740
_cell_volume 889.69(10)
_computing_cell_refinement 'CrysAlisPro 1.171.40.53 (Rigaku OD, 2019)'
_computing_data_collection 'CrysAlisPro 1.171.40.53 (Rigaku OD, 2019)'
_computing_data_reduction 'CrysAlisPro 1.171.40.53 (Rigaku OD, 2019)'
_computing_molecular_graphics 'Olex2 1.5 (Dolomanov et al., 2009)'
_computing_publication_material 'Olex2 1.5 (Dolomanov et al., 2009)'
_computing_structure_refinement 'SHELXL 2018/3 (Sheldrick, 2015)'
_computing_structure_solution 'SHELXT 2018/2 (Sheldrick, 2018)'
_diffrn_ambient_environment N~2~
_diffrn_ambient_temperature 100.01(13)
_diffrn_detector 'CCD plate'
_diffrn_detector_area_resol_mean 10.0000
_diffrn_detector_type HyPix
_diffrn_measured_fraction_theta_full 0.997
_diffrn_measured_fraction_theta_max 0.935
_diffrn_measurement_details
;
List of Runs (angles in degrees, time in seconds):

  # Type    Start    End  Width  t~exp~   \w     \q     \k     \f   Frames
#--------------------------------------------------------------------------
  1  \w    -98.00 -57.00   0.50   30.00    --  -51.27 141.00   8.00   82
  2  \w   -123.00 -71.00   0.50   30.00    --  -51.27-129.00 123.00  104
  3  \w    -79.00 -51.00   0.50   30.00    --  -51.27 129.00-163.00   56
  4  \w   -109.00 -64.00   0.50   30.00    --  -51.27-141.00 -49.00   90
  5  \w     62.00  98.00   0.50   30.00    --   51.27-141.00 -49.00   72
  6  \w     39.00  64.00   0.50   30.00    --   51.27-129.00 123.00   50
  7  \w   -110.00 -65.00   0.50  100.00    --  -90.00-141.00 -49.00   90
  8  \w    -69.00 -37.00   0.50  100.00    --  -90.00 129.00-163.00   64
  9  \w    -84.00 -58.00   0.50  100.00    --  -90.00 141.00   8.00   52
 10  \w     84.00 150.00   0.50  100.00    --  109.91 141.00   8.00  132
 11  \w     82.00 112.00   0.50  100.00    --  109.91-129.00 123.00   60
 12  \w     62.00  89.00   0.50  100.00    --  109.91-141.00 -49.00   54
 13  \w     97.00 148.00   0.50  100.00    --  109.91 129.00-163.00  102
 14  \w     92.00 124.00   0.50  100.00    --  109.91-141.00 -49.00   64
 15  \w    -31.00  11.00   0.50   30.00    --  -51.27  19.00 150.00   84
 16  \w    -18.00   7.00   0.50   30.00    --  -51.27  19.00 -90.00   50
 17  \w    -22.00   5.00   0.50   30.00    --  -51.27  19.00 -60.00   54
 18  \w   -104.00 -76.00   0.50   30.00    --  -51.27-125.00 -30.00   56
 19  \w    -48.00  19.00   0.50   30.00    --  -51.27  38.00-150.00  134
 20  \w    -23.00   2.00   0.50   30.00    --  -51.27  19.00-180.00   50
 21  \w    -48.00 -21.00   0.50  100.00    --  -90.00  38.00 -30.00   54
 22  \w    -48.00 -20.00   0.50  100.00    --  -90.00  38.00-180.00   56
 23  \w   -160.00-106.00   0.50  100.00    --  -90.00 -38.00 120.00  108
 24  \w    -48.00 -23.00   0.50  100.00    --  -90.00  38.00 -90.00   50
 25  \w    -69.00 -19.00   0.50  100.00    --  -90.00  57.00  60.00  100
 26  \w    -46.00 -19.00   0.50  100.00    --  -90.00  38.00  60.00   54
 27  \w   -136.00-106.00   0.50  100.00    --  -90.00   0.00 -30.00   60
 28  \w   -140.00-115.00   0.50  100.00    --  -90.00-129.00 123.00   50
 29  \w    -64.00 -18.00   0.50  100.00    --  -90.00  57.00   0.00   92
 30  \w   -119.00 -89.00   0.50  100.00    --  -90.00 -19.00-180.00   60
 31  \w   -162.00-135.00   0.50  100.00    --  -90.00 -19.00-180.00   54
 32  \w    -71.00 -32.00   0.50  100.00    --  -90.00  57.00 120.00   78
 33  \w    -48.00 -22.00   0.50  100.00    --  -90.00  38.00-120.00   52
 34  \w    -46.00 -19.00   0.50  100.00    --  -90.00  38.00-150.00   54
 35  \w     95.00 123.00   0.50  100.00    --  109.91 125.00 -30.00   56
 36  \w     45.00 103.00   0.50  100.00    --  109.91-125.00-150.00  116
 37  \w     57.00 111.00   0.50  100.00    --  109.91-125.00-120.00  108
 38  \w     72.00 106.00   0.50  100.00    --  109.91-125.00  30.00   68
 39  \w    117.00 174.00   0.50  100.00    --  109.91  38.00 -60.00  114
 40  \w     64.00  90.00   0.50  100.00    --  109.91 -77.00 -60.00   52
 41  \w     38.00  96.00   0.50  100.00    --  109.91 -77.00 -90.00  116
 42  \w     79.00 105.00   0.50  100.00    --  109.91 -99.00 120.00   52
 43  \w     38.00  75.00   0.50  100.00    --  109.91 -99.00 120.00   74
 44  \w    142.00 168.00   0.50  100.00    --  109.91 125.00 -30.00   52
 45  \w     78.00 104.00   0.50  100.00    --  109.91 -99.00  30.00   52
 46  \w     47.00  74.00   0.50  100.00    --  109.91 -77.00 -30.00   54
 47  \w     42.00  79.00   0.50  100.00    --  109.91 -77.00 120.00   74
 48  \w     70.00  97.00   0.50  100.00    --  109.91 -77.00-120.00   54
 49  \w     79.00 106.00   0.50  100.00    --  109.91-125.00  60.00   54
 50  \w     45.00  70.00   0.50  100.00    --  109.91 -99.00  30.00   50
 51  \w     42.00  67.00   0.50  100.00    --  109.91 -77.00-120.00   50
 52  \w     81.00  82.00   0.50  100.00    --  109.91 -99.00  90.00    2
;
_diffrn_measurement_device 'four-circle diffractometer'
_diffrn_measurement_device_type 'XtaLAB Synergy, Dualflex, HyPix'
_diffrn_measurement_method '\w scans'
_diffrn_orient_matrix_type 'CrysAlisPro convention (1999,Acta A55,543-557)'
_diffrn_orient_matrix_UB_11 -0.0248521000
_diffrn_orient_matrix_UB_12 -0.0571162000
_diffrn_orient_matrix_UB_13 0.0999605000
_diffrn_orient_matrix_UB_21 0.1213569000
_diffrn_orient_matrix_UB_22 -0.1914926000
_diffrn_orient_matrix_UB_23 -0.0380638000
_diffrn_orient_matrix_UB_31 0.1814635000
_diffrn_orient_matrix_UB_32 0.0171435000
_diffrn_orient_matrix_UB_33 0.0042596000
_diffrn_radiation_monochromator mirror
_diffrn_radiation_probe x-ray
_diffrn_radiation_type 'Cu K\a'
_diffrn_radiation_wavelength 1.54184
_diffrn_reflns_av_R_equivalents 0.0586
_diffrn_reflns_av_unetI/netI 0.0642
_diffrn_reflns_Laue_measured_fraction_full 0.997
_diffrn_reflns_Laue_measured_fraction_max 0.935
_diffrn_reflns_limit_h_max 9
_diffrn_reflns_limit_h_min -5
_diffrn_reflns_limit_k_max 10
_diffrn_reflns_limit_k_min -10
_diffrn_reflns_limit_l_max 18
_diffrn_reflns_limit_l_min -17
_diffrn_reflns_number 12348
_diffrn_reflns_point_group_measured_fraction_full 0.997
_diffrn_reflns_point_group_measured_fraction_max 0.935
_diffrn_reflns_theta_full 67.684
_diffrn_reflns_theta_max 78.995
_diffrn_reflns_theta_min 3.071
_diffrn_source 'micro-focus sealed X-ray tube'
_diffrn_source_type 'PhotonJet (Cu) X-ray Source'
_exptl_absorpt_coefficient_mu 0.854
_exptl_absorpt_correction_T_max 1.000
_exptl_absorpt_correction_T_min 0.929
_exptl_absorpt_correction_type gaussian
_exptl_absorpt_process_details
;
CrysAlisPro 1.171.40.53 (Rigaku Oxford Diffraction, 2019)
Numerical absorption correction based on gaussian integration over
			a multifaceted crystal model
Empirical absorption correction using spherical harmonics,
 implemented in SCALE3 ABSPACK scaling algorithm.
;
_exptl_crystal_colour 'clear orangish red'
_exptl_crystal_colour_lustre clear
_exptl_crystal_colour_modifier orangish
_exptl_crystal_colour_primary red
_exptl_crystal_density_diffrn 1.476
_exptl_crystal_description needle
_exptl_crystal_F_000 416
_exptl_crystal_preparation Luminescent
_exptl_crystal_recrystallization_method 'Re-crystallisation from solvent: methanol'
_exptl_crystal_size_max 0.062
_exptl_crystal_size_mid 0.03
_exptl_crystal_size_min 0.03
_refine_diff_density_max 0.277
_refine_diff_density_min -0.307
_refine_diff_density_rms 0.064
_refine_ls_extinction_method none
_refine_ls_goodness_of_fit_ref 1.006
_refine_ls_hydrogen_treatment refall
_refine_ls_matrix_type full
_refine_ls_number_parameters 346
_refine_ls_number_reflns 3599
_refine_ls_number_restraints 0
_refine_ls_restrained_S_all 1.006
_refine_ls_R_factor_all 0.0942
_refine_ls_R_factor_gt 0.0557
_refine_ls_shift/su_max 0.000
_refine_ls_shift/su_mean 0.000
_refine_ls_structure_factor_coef Fsqd
_refine_ls_weighting_details 'w=1/[\s^2^(Fo^2^)+(0.0958P)^2^] where P=(Fo^2^+2Fc^2^)/3'
_refine_ls_weighting_scheme calc
_refine_ls_wR_factor_gt 0.1419
_refine_ls_wR_factor_ref 0.1678
_reflns_Friedel_coverage 0.000
_reflns_number_gt 2285
_reflns_number_total 3599
_reflns_threshold_expression 'I > 2\s(I)'
_cod_data_source_file d2ce00589a2.cif
_cod_data_source_block R_C
_cod_database_code 7245236
_shelx_shelxl_version_number 2018/3
_chemical_oxdiff_formula C18H21N9O2
_chemical_oxdiff_usercomment 'solvent methanol'
_shelx_space_group_comment
;
The symmetry employed for this shelxl refinement is uniquely defined
by the following loop, which should always be used as a source of
symmetry information in preference to the above space-group names.
They are only intended as comments.
;
_olex2_refinement_description
;
;
_olex2_submission_special_instructions 'No special instructions were received'
_oxdiff_exptl_absorpt_empirical_details
;
Empirical correction (ABSPACK) includes:
- Absorption correction using spherical harmonics
- Frame scaling
;
_oxdiff_exptl_absorpt_empirical_full_max 1.845
_oxdiff_exptl_absorpt_empirical_full_min 0.617

loop_
_space_group_symop_operation_xyz
'x, y, z'
'-x, -y, -z'

loop_
_atom_site_label
_atom_site_type_symbol
_atom_site_fract_x
_atom_site_fract_y
_atom_site_fract_z
_atom_site_U_iso_or_equiv
_atom_site_adp_type
_atom_site_occupancy
_atom_site_site_symmetry_order
_atom_site_calc_flag
_atom_site_refinement_flags_posn
_atom_site_refinement_flags_adp
_atom_site_refinement_flags_occupancy
_atom_site_disorder_assembly
_atom_site_disorder_group
O1 O 0.7681(3) 0.7729(2) 0.57781(13) 0.0310(4) Uani 1 1 d . . . . .
O2 O 0.8942(3) 0.2835(2) 0.73306(13) 0.0308(4) Uani 1 1 d . . . . .
N2 N 0.8292(3) 0.5269(3) 0.65449(15) 0.0240(4) Uani 1 1 d . . . . .
N4 N 0.7439(3) 0.2737(2) 0.45890(14) 0.0246(4) Uani 1 1 d . . . . .
N6 N 0.8759(3) 0.7088(2) 0.80227(14) 0.0248(4) Uani 1 1 d . . . . .
N8 N 0.9255(3) 0.4658(3) 0.88610(16) 0.0273(5) Uani 1 1 d . . . . .
N3 N 0.8210(3) 0.2720(3) 0.59810(14) 0.0260(5) Uani 1 1 d . . . . .
N1 N 0.7195(3) 0.6110(2) 0.43492(15) 0.0248(4) Uani 1 1 d . . . . .
N7 N 0.9352(3) 0.7002(3) 0.95249(15) 0.0274(5) Uani 1 1 d . . . . .
N5 N 0.6025(3) 0.2652(3) 0.16750(15) 0.0283(5) Uani 1 1 d . . . . .
N9 N 0.8307(3) 0.9510(3) 0.71897(16) 0.0279(5) Uani 1 1 d . . . . .
C10 C 0.6960(3) 0.5245(3) 0.36973(17) 0.0243(5) Uani 1 1 d . . . . .
C1 C 0.7592(3) 0.5296(3) 0.50917(17) 0.0242(5) Uani 1 1 d . . . . .
C4 C 0.7777(3) 0.3552(3) 0.52487(18) 0.0244(5) Uani 1 1 d . . . . .
C18 C 0.8646(3) 0.8717(3) 0.79600(17) 0.0243(5) Uani 1 1 d . . . . .
C5 C 0.7054(3) 0.3532(3) 0.37962(17) 0.0234(5) Uani 1 1 d . . . . .
C7 C 0.6328(3) 0.3545(3) 0.23057(18) 0.0253(5) Uani 1 1 d . . . . .
C6 C 0.6754(3) 0.2720(3) 0.31082(18) 0.0253(5) Uani 1 1 d . . . . .
C8 C 0.6170(3) 0.5317(3) 0.22111(18) 0.0259(5) Uani 1 1 d . . . . .
C17 C 0.8852(3) 0.9565(3) 0.86857(18) 0.0265(5) Uani 1 1 d . . . . .
C15 C 0.9128(3) 0.6302(3) 0.87946(18) 0.0254(5) Uani 1 1 d . . . . .
C3 C 0.8504(3) 0.3549(3) 0.66358(17) 0.0253(5) Uani 1 1 d . . . . .
C9 C 0.6506(3) 0.6062(3) 0.28997(18) 0.0264(5) Uani 1 1 d . . . . .
C16 C 0.9174(4) 0.8647(3) 0.94422(19) 0.0285(5) Uani 1 1 d . . . . .
C2 C 0.7846(3) 0.6213(3) 0.58108(17) 0.0246(5) Uani 1 1 d . . . . .
C11 C 0.7439(4) 0.1004(3) 0.4740(2) 0.0295(6) Uani 1 1 d . . . . .
C13 C 0.5966(4) 0.0983(4) 0.1896(2) 0.0333(6) Uani 1 1 d . . . . .
C12 C 0.5573(4) 0.6436(3) 0.1435(2) 0.0321(6) Uani 1 1 d . . . . .
C14 C 0.5972(4) 0.3104(4) 0.0725(2) 0.0340(6) Uani 1 1 d . . . . .
H17 H 0.871(4) 1.081(4) 0.863(2) 0.027(7) Uiso 1 1 d . . . . .
H6 H 0.691(4) 0.149(4) 0.317(2) 0.030(7) Uiso 1 1 d . . . . .
H16 H 0.940(4) 0.906(4) 1.003(2) 0.025(7) Uiso 1 1 d . . . . .
H13A H 0.549(4) 0.072(5) 0.143(2) 0.044(9) Uiso 1 1 d . . . . .
H9 H 0.642(4) 0.726(4) 0.286(2) 0.029(7) Uiso 1 1 d . . . . .
H11A H 0.620(4) 0.108(4) 0.4702(19) 0.024(6) Uiso 1 1 d . . . . .
H11B H 0.756(5) 0.071(6) 0.536(3) 0.069(11) Uiso 1 1 d . . . . .
H9A H 0.815(4) 0.897(4) 0.667(2) 0.038(8) Uiso 1 1 d . . . . .
H14A H 0.688(4) 0.361(4) 0.047(2) 0.035(7) Uiso 1 1 d . . . . .
H8A H 0.928(4) 0.407(5) 0.830(2) 0.045(9) Uiso 1 1 d . . . . .
H13B H 0.716(4) 0.013(4) 0.187(2) 0.030(7) Uiso 1 1 d . . . . .
H12A H 0.447(4) 0.638(4) 0.129(2) 0.035(8) Uiso 1 1 d . . . . .
H14B H 0.470(5) 0.381(5) 0.068(2) 0.045(9) Uiso 1 1 d . . . . .
H9B H 0.849(5) 1.047(5) 0.708(2) 0.050(9) Uiso 1 1 d . . . . .
H13C H 0.507(4) 0.106(4) 0.251(2) 0.040(8) Uiso 1 1 d . . . . .
H2 H 0.848(5) 0.578(5) 0.703(3) 0.049(9) Uiso 1 1 d . . . . .
H12B H 0.658(5) 0.609(5) 0.083(3) 0.051(9) Uiso 1 1 d . . . . .
H8B H 0.966(4) 0.414(4) 0.933(2) 0.031(8) Uiso 1 1 d . . . . .
H11C H 0.847(5) 0.015(5) 0.427(3) 0.051(9) Uiso 1 1 d . . . . .
H12C H 0.525(4) 0.769(5) 0.164(2) 0.045(8) Uiso 1 1 d . . . . .
H14C H 0.640(5) 0.193(5) 0.033(3) 0.056(10) Uiso 1 1 d . . . . .

loop_
_atom_site_aniso_label
_atom_site_aniso_U_11
_atom_site_aniso_U_22
_atom_site_aniso_U_33
_atom_site_aniso_U_23
_atom_site_aniso_U_13
_atom_site_aniso_U_12
O1 0.0457(10) 0.0204(8) 0.0308(10) 0.0077(7) -0.0143(8) -0.0159(7)
O2 0.0471(10) 0.0233(8) 0.0263(10) 0.0095(7) -0.0155(8) -0.0164(8)
N2 0.0326(10) 0.0184(9) 0.0219(11) 0.0055(8) -0.0092(8) -0.0111(8)
N4 0.0313(10) 0.0183(9) 0.0246(11) 0.0061(8) -0.0086(8) -0.0106(8)
N6 0.0320(11) 0.0207(9) 0.0231(11) 0.0075(8) -0.0081(8) -0.0125(8)
N8 0.0399(12) 0.0201(10) 0.0258(12) 0.0088(9) -0.0150(10) -0.0135(9)
N3 0.0335(10) 0.0209(9) 0.0245(12) 0.0059(8) -0.0093(9) -0.0119(8)
N1 0.0299(10) 0.0187(9) 0.0241(12) 0.0053(8) -0.0069(8) -0.0092(8)
N7 0.0377(11) 0.0208(9) 0.0266(12) 0.0066(8) -0.0124(9) -0.0135(8)
N5 0.0356(11) 0.0252(10) 0.0257(12) 0.0043(9) -0.0097(9) -0.0137(9)
N9 0.0398(12) 0.0209(10) 0.0275(12) 0.0096(9) -0.0125(10) -0.0157(9)
C10 0.0257(12) 0.0217(11) 0.0225(13) 0.0055(9) -0.0057(9) -0.0081(9)
C1 0.0250(11) 0.0180(11) 0.0260(14) 0.0042(9) -0.0045(10) -0.0073(9)
C4 0.0240(11) 0.0190(11) 0.0265(13) 0.0061(9) -0.0048(9) -0.0072(9)
C18 0.0270(11) 0.0194(11) 0.0243(13) 0.0055(9) -0.0067(9) -0.0082(9)
C5 0.0248(11) 0.0200(11) 0.0216(13) 0.0047(9) -0.0050(9) -0.0069(9)
C7 0.0256(11) 0.0247(11) 0.0226(13) 0.0036(10) -0.0053(9) -0.0088(9)
C6 0.0262(11) 0.0182(11) 0.0278(14) 0.0046(10) -0.0062(10) -0.0068(9)
C8 0.0262(11) 0.0239(12) 0.0239(13) 0.0063(10) -0.0042(10) -0.0091(9)
C17 0.0346(13) 0.0177(11) 0.0274(14) 0.0046(9) -0.0092(10) -0.0109(10)
C15 0.0270(11) 0.0240(11) 0.0256(14) 0.0064(10) -0.0077(10) -0.0113(9)
C3 0.0305(12) 0.0219(11) 0.0231(13) 0.0065(10) -0.0072(10) -0.0112(9)
C9 0.0288(12) 0.0213(11) 0.0266(14) 0.0055(10) -0.0063(10) -0.0094(9)
C16 0.0346(13) 0.0220(11) 0.0316(15) 0.0048(10) -0.0119(11) -0.0131(10)
C2 0.0270(12) 0.0202(11) 0.0248(14) 0.0047(9) -0.0052(10) -0.0098(9)
C11 0.0427(15) 0.0199(12) 0.0297(15) 0.0094(11) -0.0137(12) -0.0153(11)
C13 0.0422(16) 0.0278(13) 0.0332(17) 0.0024(11) -0.0119(13) -0.0170(12)
C12 0.0427(15) 0.0255(12) 0.0289(15) 0.0098(11) -0.0145(12) -0.0133(11)
C14 0.0452(16) 0.0295(13) 0.0288(15) 0.0038(11) -0.0151(12) -0.0142(12)

loop_
_atom_type_symbol
_atom_type_description
_atom_type_scat_dispersion_real
_atom_type_scat_dispersion_imag
_atom_type_scat_source
C C 0.0181 0.0091 'International Tables Vol C Tables 4.2.6.8 and 6.1.1.4'
H H 0.0000 0.0000 'International Tables Vol C Tables 4.2.6.8 and 6.1.1.4'
N N 0.0311 0.0180 'International Tables Vol C Tables 4.2.6.8 and 6.1.1.4'
O O 0.0492 0.0322 'International Tables Vol C Tables 4.2.6.8 and 6.1.1.4'

loop_
_exptl_crystal_face_index_h
_exptl_crystal_face_index_k
_exptl_crystal_face_index_l
_exptl_crystal_face_perp_dist
0 -1 0 0.0093
0 1 0 0.0206
1 2 0 0.0280
-2 -1 -1 0.0392
2 1 1 0.0205
0 1 -1 0.0262
0 -2 1 0.0056
0 0 -1 0.0242
0 0 1 0.0056
-1 4 4 0.0187
2 5 5 0.0176
0 1 2 0.0112

loop_
_geom_angle_atom_site_label_1
_geom_angle_atom_site_label_2
_geom_angle_atom_site_label_3
_geom_angle
_geom_angle_site_symmetry_1
_geom_angle_site_symmetry_3
_geom_angle_publ_flag
C3 N2 H2 116(2) . . ?
C2 N2 C3 124.8(2) . . ?
C2 N2 H2 119(2) . . ?
C4 N4 C5 120.79(19) . . ?
C4 N4 C11 119.6(2) . . ?
C5 N4 C11 119.6(2) . . ?
C15 N6 C18 117.0(2) . . ?
C15 N8 H8A 117(2) . . ?
C15 N8 H8B 114(2) . . ?
H8A N8 H8B 126(3) . . ?
C4 N3 C3 118.3(2) . . ?
C1 N1 C10 117.6(2) . . ?
C16 N7 C15 114.5(2) . . ?
C7 N5 C13 119.2(2) . . ?
C7 N5 C14 125.7(2) . . ?
C13 N5 C14 114.6(2) . . ?
C18 N9 H9A 123.8(19) . . ?
C18 N9 H9B 118(2) . . ?
H9A N9 H9B 117(3) . . ?
N1 C10 C5 122.6(2) . . ?
N1 C10 C9 119.9(2) . . ?
C9 C10 C5 117.5(2) . . ?
N1 C1 C4 124.4(2) . . ?
N1 C1 C2 118.6(2) . . ?
C4 C1 C2 117.0(2) . . ?
N4 C4 C1 116.4(2) . . ?
N3 C4 N4 118.9(2) . . ?
N3 C4 C1 124.7(2) . . ?
N6 C18 C17 121.0(2) . . ?
N9 C18 N6 117.8(2) . . ?
N9 C18 C17 121.2(2) . . ?
N4 C5 C10 118.1(2) . . ?
N4 C5 C6 122.0(2) . . ?
C6 C5 C10 120.0(2) . . ?
N5 C7 C6 117.6(2) . . ?
N5 C7 C8 123.8(2) . . ?
C6 C7 C8 118.6(2) . . ?
C5 C6 C7 121.9(2) . . ?
C5 C6 H6 118.7(16) . . ?
C7 C6 H6 119.3(17) . . ?
C7 C8 C12 125.3(2) . . ?
C9 C8 C7 117.6(2) . . ?
C9 C8 C12 117.1(2) . . ?
C18 C17 H17 119.7(16) . . ?
C16 C17 C18 116.4(2) . . ?
C16 C17 H17 123.9(16) . . ?
N6 C15 N8 117.4(2) . . ?
N6 C15 N7 126.3(2) . . ?
N7 C15 N8 116.3(2) . . ?
O2 C3 N2 118.2(2) . . ?
O2 C3 N3 121.6(2) . . ?
N3 C3 N2 120.2(2) . . ?
C10 C9 H9 115.4(17) . . ?
C8 C9 C10 124.4(2) . . ?
C8 C9 H9 120.2(17) . . ?
N7 C16 C17 124.7(2) . . ?
N7 C16 H16 108.7(15) . . ?
C17 C16 H16 126.4(15) . . ?
O1 C2 N2 121.2(2) . . ?
O1 C2 C1 123.9(2) . . ?
N2 C2 C1 114.9(2) . . ?
N4 C11 H11A 108.0(16) . . ?
N4 C11 H11B 109(2) . . ?
N4 C11 H11C 110(2) . . ?
H11A C11 H11B 108(3) . . ?
H11A C11 H11C 111(3) . . ?
H11B C11 H11C 111(3) . . ?
N5 C13 H13A 105(2) . . ?
N5 C13 H13B 111.6(17) . . ?
N5 C13 H13C 112.1(18) . . ?
H13A C13 H13B 110(3) . . ?
H13A C13 H13C 108(3) . . ?
H13B C13 H13C 110(3) . . ?
C8 C12 H12A 113.0(18) . . ?
C8 C12 H12B 114(2) . . ?
C8 C12 H12C 107.2(19) . . ?
H12A C12 H12B 104(3) . . ?
H12A C12 H12C 110(2) . . ?
H12B C12 H12C 109(3) . . ?
N5 C14 H14A 110.1(17) . . ?
N5 C14 H14B 113(2) . . ?
N5 C14 H14C 107(2) . . ?
H14A C14 H14B 114(3) . . ?
H14A C14 H14C 109(3) . . ?
H14B C14 H14C 104(3) . . ?

loop_
_geom_bond_atom_site_label_1
_geom_bond_atom_site_label_2
_geom_bond_distance
_geom_bond_site_symmetry_2
_geom_bond_publ_flag
O1 C2 1.238(3) . ?
O2 C3 1.237(3) . ?
N2 C3 1.402(3) . ?
N2 C2 1.366(3) . ?
N2 H2 0.93(4) . ?
N4 C4 1.373(3) . ?
N4 C5 1.380(3) . ?
N4 C11 1.479(3) . ?
N6 C18 1.348(3) . ?
N6 C15 1.347(3) . ?
N8 C15 1.358(3) . ?
N8 H8A 0.99(4) . ?
N8 H8B 0.87(3) . ?
N3 C4 1.322(3) . ?
N3 C3 1.353(3) . ?
N1 C10 1.341(3) . ?
N1 C1 1.322(3) . ?
N7 C15 1.352(3) . ?
N7 C16 1.346(3) . ?
N5 C7 1.364(3) . ?
N5 C13 1.458(3) . ?
N5 C14 1.463(3) . ?
N9 C18 1.341(3) . ?
N9 H9A 0.97(3) . ?
N9 H9B 0.89(4) . ?
C10 C5 1.428(3) . ?
C10 C9 1.407(3) . ?
C1 C4 1.440(3) . ?
C1 C2 1.457(3) . ?
C18 C17 1.409(3) . ?
C5 C6 1.387(3) . ?
C7 C6 1.411(3) . ?
C7 C8 1.460(3) . ?
C6 H6 1.00(3) . ?
C8 C9 1.370(4) . ?
C8 C12 1.514(3) . ?
C17 C16 1.365(4) . ?
C17 H17 1.01(3) . ?
C9 H9 0.99(3) . ?
C16 H16 1.04(3) . ?
C11 H11A 0.98(3) . ?
C11 H11B 0.97(4) . ?
C11 H11C 0.97(4) . ?
C13 H13A 0.96(3) . ?
C13 H13B 0.92(3) . ?
C13 H13C 0.99(3) . ?
C12 H12A 0.99(3) . ?
C12 H12B 1.00(4) . ?
C12 H12C 1.03(3) . ?
C14 H14A 0.98(3) . ?
C14 H14B 0.97(3) . ?
C14 H14C 1.06(4) . ?

loop_
_geom_hbond_atom_site_label_D
_geom_hbond_atom_site_label_H
_geom_hbond_atom_site_label_A
_geom_hbond_distance_DH
_geom_hbond_distance_HA
_geom_hbond_distance_DA
_geom_hbond_angle_DHA
_geom_hbond_site_symmetry_A
_geom_hbond_publ_flag
C17 H17 O2 1.01(3) 2.57(3) 3.381(3) 137(2) 1_565 yes
C11 H11B O1 0.97(4) 2.54(4) 3.084(3) 115(3) 1_545 yes
N9 H9A O1 0.97(3) 1.95(3) 2.909(3) 172(3) . yes
N8 H8A O2 0.99(4) 1.96(4) 2.938(3) 170(3) . yes
N9 H9B O2 0.89(4) 2.24(4) 3.097(3) 160(3) 1_565 yes
N9 H9B N3 0.89(4) 2.44(4) 3.190(3) 141(3) 1_565 yes
N2 H2 N6 0.93(4) 2.01(4) 2.937(3) 175(3) . yes
N8 H8B N7 0.87(3) 2.11(3) 2.977(3) 177(3) 2_767 yes
C11 H11C N3 0.97(4) 2.70(4) 3.519(4) 143(3) 2_756 yes

loop_
_geom_torsion_atom_site_label_1
_geom_torsion_atom_site_label_2
_geom_torsion_atom_site_label_3
_geom_torsion_atom_site_label_4
_geom_torsion
_geom_torsion_site_symmetry_1
_geom_torsion_site_symmetry_2
_geom_torsion_site_symmetry_3
_geom_torsion_site_symmetry_4
_geom_torsion_publ_flag
N4 C5 C6 C7 178.9(2) . . . . ?
N6 C18 C17 C16 0.2(3) . . . . ?
N1 C10 C5 N4 -1.3(3) . . . . ?
N1 C10 C5 C6 178.5(2) . . . . ?
N1 C10 C9 C8 -177.5(2) . . . . ?
N1 C1 C4 N4 -2.6(3) . . . . ?
N1 C1 C4 N3 178.6(2) . . . . ?
N1 C1 C2 O1 1.2(4) . . . . ?
N1 C1 C2 N2 -178.7(2) . . . . ?
N5 C7 C6 C5 -178.9(2) . . . . ?
N5 C7 C8 C9 179.7(2) . . . . ?
N5 C7 C8 C12 2.8(4) . . . . ?
N9 C18 C17 C16 179.3(2) . . . . ?
C10 N1 C1 C4 -0.4(3) . . . . ?
C10 N1 C1 C2 -179.8(2) . . . . ?
C10 C5 C6 C7 -0.9(3) . . . . ?
C1 N1 C10 C5 2.4(3) . . . . ?
C1 N1 C10 C9 179.0(2) . . . . ?
C4 N4 C5 C10 -1.9(3) . . . . ?
C4 N4 C5 C6 178.3(2) . . . . ?
C4 N3 C3 O2 -178.9(2) . . . . ?
C4 N3 C3 N2 1.9(3) . . . . ?
C4 C1 C2 O1 -178.2(2) . . . . ?
C4 C1 C2 N2 1.9(3) . . . . ?
C18 N6 C15 N8 -179.6(2) . . . . ?
C18 N6 C15 N7 1.7(4) . . . . ?
C18 C17 C16 N7 1.8(4) . . . . ?
C5 N4 C4 N3 -177.5(2) . . . . ?
C5 N4 C4 C1 3.6(3) . . . . ?
C5 C10 C9 C8 -0.7(4) . . . . ?
C7 C8 C9 C10 -1.2(4) . . . . ?
C6 C7 C8 C9 2.0(3) . . . . ?
C6 C7 C8 C12 -175.0(2) . . . . ?
C8 C7 C6 C5 -1.0(3) . . . . ?
C15 N6 C18 N9 179.0(2) . . . . ?
C15 N6 C18 C17 -1.8(3) . . . . ?
C15 N7 C16 C17 -1.9(4) . . . . ?
C3 N2 C2 O1 180.0(2) . . . . ?
C3 N2 C2 C1 -0.1(3) . . . . ?
C3 N3 C4 N4 -178.7(2) . . . . ?
C3 N3 C4 C1 0.0(4) . . . . ?
C9 C10 C5 N4 -178.0(2) . . . . ?
C9 C10 C5 C6 1.7(3) . . . . ?
C16 N7 C15 N6 0.1(3) . . . . ?
C16 N7 C15 N8 -178.6(2) . . . . ?
C2 N2 C3 O2 178.9(2) . . . . ?
C2 N2 C3 N3 -2.0(4) . . . . ?
C2 C1 C4 N4 176.8(2) . . . . ?
C2 C1 C4 N3 -2.0(3) . . . . ?
C11 N4 C4 N3 4.0(3) . . . . ?
C11 N4 C4 C1 -174.8(2) . . . . ?
C11 N4 C5 C10 176.5(2) . . . . ?
C11 N4 C5 C6 -3.2(3) . . . . ?
C13 N5 C7 C6 6.0(3) . . . . ?
C13 N5 C7 C8 -171.7(2) . . . . ?
C12 C8 C9 C10 176.1(2) . . . . ?
C14 N5 C7 C6 -166.1(2) . . . . ?
C14 N5 C7 C8 16.1(4) . . . . ?

loop_
_exptl_oxdiff_crystal_face_indexfrac_h
_exptl_oxdiff_crystal_face_indexfrac_k
_exptl_oxdiff_crystal_face_indexfrac_l
_exptl_oxdiff_crystal_face_x
_exptl_oxdiff_crystal_face_y
_exptl_oxdiff_crystal_face_z
0.0015 -0.9979 -0.0051 0.0564 0.1915 -0.0169
-0.0015 0.9979 0.0051 -0.0564 -0.1915 0.0169
0.9964 1.9981 0.0048 -0.1384 -0.2619 0.2151
-1.9977 -1.0018 -0.9942 0.0075 -0.0128 -0.3839
1.9977 1.0018 0.9942 -0.0075 0.0128 0.3839
-0.0018 0.9985 -0.9948 -0.1564 -0.1536 0.0125
0.0034 -1.9965 0.9897 0.2129 0.3450 -0.0294
-0.0003 0.0006 -0.9999 -0.1000 0.0379 -0.0043
0.0003 -0.0006 0.9999 0.1000 -0.0379 0.0043
-1.0362 3.7138 3.6866 0.1821 -0.9772 -0.1087
2.3030 4.8550 4.9329 0.1586 -0.8380 0.5222
-0.0009 0.9967 2.0049 0.1435 -0.2673 0.0255
